data_7155666
loop_
_publ_author_name
'Silvestri, Anthony Paul'
'Dawson, Philip Edward'

_publ_section_title
;
 Base-catalyzed Diastereoselective Trimerization of Trifluoroacetone
;
_journal_name_full 'Org. Biomol. Chem.'
_journal_paper_doi 10.1039/C7OB01094J
_journal_year 2017
_chemical_formula_moiety 'C11 H11 F9 O4'
_chemical_formula_sum 'C11 H11 F9 O4'
_chemical_formula_weight 378.20
_space_group_crystal_system orthorhombic
_space_group_IT_number 19
_space_group_name_Hall 'P 2ac 2ab'
_space_group_name_H-M_alt 'P 21 21 21'
_symmetry_space_group_name_Hall 'P 2ac 2ab'
_symmetry_space_group_name_H-M 'P 21 21 21'
_atom_sites_solution_hydrogens geom
_audit_creation_date 2016-06-17
_audit_creation_method
;
Olex2 1.2
(compiled 2016.02.19 svn.r3266 for OlexSys, GUI svn.r5155)
;
_audit_update_record
;
2017-02-08 deposited with the CCDC.
2017-05-30 downloaded from the CCDC.
;
_cell_angle_alpha 90
_cell_angle_beta 90
_cell_angle_gamma 90
_cell_formula_units_Z 4
_cell_length_a 8.2625(4)
_cell_length_b 9.6405(4)
_cell_length_c 17.8895(7)
_cell_measurement_reflns_used 8166
_cell_measurement_temperature 100(2)
_cell_measurement_theta_max 26.59
_cell_measurement_theta_min 2.72
_cell_volume 1424.98(11)
_computing_cell_refinement 'SAINT v8.34A (Bruker, 2013)'
_computing_data_collection 'APEX2 v2014.9-0 (Bruker, 2014)'
_computing_data_reduction 'SAINT v8.34A (Bruker, 2013)'
_computing_molecular_graphics 'Olex2 (Dolomanov et al., 2009)'
_computing_publication_material 'Olex2 (Dolomanov et al., 2009)'
_computing_structure_refinement 'XL (Sheldrick, 2008)'
_computing_structure_solution 'ShelXT (Sheldrick, 2008)'
_diffrn_ambient_temperature 100.0
_diffrn_detector 'Bruker APEX-II CCD'
_diffrn_detector_area_resol_mean 7.9
_diffrn_detector_type 'CCD Area Detector'
_diffrn_measured_fraction_theta_full 1.000
_diffrn_measured_fraction_theta_max 0.999
_diffrn_measurement_device 'Kappa Four-Circle Diffractometer'
_diffrn_measurement_device_type 'Bruker X8 APEX II'
_diffrn_measurement_method '\w and \f scans'
_diffrn_radiation_monochromator 'Double Bounce Multilayer Mirrors'
_diffrn_radiation_probe x-ray
_diffrn_radiation_type MoK\a
_diffrn_radiation_wavelength 0.71073
_diffrn_reflns_av_R_equivalents 0.0544
_diffrn_reflns_av_unetI/netI 0.0332
_diffrn_reflns_Laue_measured_fraction_full 1.000
_diffrn_reflns_Laue_measured_fraction_max 0.999
_diffrn_reflns_limit_h_max 10
_diffrn_reflns_limit_h_min -10
_diffrn_reflns_limit_k_max 12
_diffrn_reflns_limit_k_min -12
_diffrn_reflns_limit_l_max 22
_diffrn_reflns_limit_l_min -19
_diffrn_reflns_number 17826
_diffrn_reflns_point_group_measured_fraction_full 1.000
_diffrn_reflns_point_group_measured_fraction_max 0.998
_diffrn_reflns_theta_full 25.242
_diffrn_reflns_theta_max 26.748
_diffrn_reflns_theta_min 2.277
_diffrn_source 'Micro Focus Rotating Anode'
_diffrn_source_type 'Bruker FR-591'
_diffrn_standards_number 0
_exptl_absorpt_coefficient_mu 0.204
_exptl_absorpt_correction_T_max 0.6466
_exptl_absorpt_correction_T_min 0.5900
_exptl_absorpt_correction_type multi-scan
_exptl_absorpt_process_details
;
SADABS-2014/5 (Bruker,2014/5) was used for absorption correction.
wR2(int) was 0.1402 before and 0.0670 after correction.
The Ratio of minimum to maximum transmission is 0.9125.
The \l/2 correction factor is Not present.
;
_exptl_crystal_colour colourless
_exptl_crystal_colour_primary colourless
_exptl_crystal_density_diffrn 1.763
_exptl_crystal_description block
_exptl_crystal_F_000 760
_exptl_crystal_size_max 0.24
_exptl_crystal_size_mid 0.12
_exptl_crystal_size_min 0.12
_refine_diff_density_max 0.217
_refine_diff_density_min -0.223
_refine_diff_density_rms 0.045
_refine_ls_abs_structure_details
;
 Flack x determined using 1112 quotients [(I+)-(I-)]/[(I+)+(I-)]
 (Parsons, Flack and Wagner, Acta Cryst. B69 (2013) 249-259).
;
_refine_ls_abs_structure_Flack 0.2(3)
_refine_ls_extinction_method none
_refine_ls_goodness_of_fit_ref 1.055
_refine_ls_hydrogen_treatment constr
_refine_ls_matrix_type full
_refine_ls_number_parameters 220
_refine_ls_number_reflns 3022
_refine_ls_number_restraints 0
_refine_ls_restrained_S_all 1.055
_refine_ls_R_factor_all 0.0352
_refine_ls_R_factor_gt 0.0310
_refine_ls_shift/su_max 0.000
_refine_ls_shift/su_mean 0.000
_refine_ls_structure_factor_coef Fsqd
_refine_ls_weighting_details 'w=1/[\s^2^(Fo^2^)+(0.0369P)^2^+0.3106P] where P=(Fo^2^+2Fc^2^)/3'
_refine_ls_weighting_scheme calc
_refine_ls_wR_factor_gt 0.0741
_refine_ls_wR_factor_ref 0.0774
_reflns_Friedel_coverage 0.724
_reflns_Friedel_fraction_full 1.000
_reflns_Friedel_fraction_max 0.997
_reflns_number_gt 2776
_reflns_number_total 3022
_reflns_threshold_expression 'I > 2\s(I)'
_cod_data_source_file c7ob01094j2.cif
_cod_data_source_block dawson03
_cod_depositor_comments
;
The following automatic conversions were performed:

'_diffrn_radiation_probe' value 'X-ray' changed to 'x-ray' according
to
/home/data/users/saulius/crontab/automatic-downloads/rss-feeds/RSC/lib/dictionaries/cif_core.dic
dictionary named 'cif_core.dic' version 2.4.2 from 2011-04-26.

Automatic conversion script
Id: cif_fix_values 4973 2017-02-22 13:04:09Z antanas 
;
_cod_database_code 7155666
_shelx_space_group_comment
;
The symmetry employed for this shelxl refinement is uniquely defined
by the following loop, which should always be used as a source of
symmetry information in preference to the above space-group names.
They are only intended as comments.
;
_olex2_refinement_description
;
1. Fixed Uiso
 At 1.2 times of:
  All C(H,H) groups
 At 1.5 times of:
  All C(H,H,H) groups, All O(H) groups
2.a Secondary CH2 refined with riding coordinates:
 C2(H2A,H2B), C4(H4A,H4B)
2.b Idealised Me refined as rotating group:
 C6(H6A,H6B,H6C), C11(H11A,H11B,H11C)
2.c Idealised tetrahedral OH refined as rotating group:
 O2(H2)
;
_shelx_shelxl_version_number 2014/7
_olex2_submission_special_instructions 'No special instructions were received'

loop_
_space_group_symop_operation_xyz
'x, y, z'
'-x+1/2, -y, z+1/2'
'-x, y+1/2, -z+1/2'
'x+1/2, -y+1/2, -z'

loop_
_atom_site_label
_atom_site_type_symbol
_atom_site_fract_x
_atom_site_fract_y
_atom_site_fract_z
_atom_site_U_iso_or_equiv
_atom_site_adp_type
_atom_site_occupancy
_atom_site_site_symmetry_order
_atom_site_calc_flag
_atom_site_refinement_flags_posn
F8 F 0.08475(18) 0.30589(16) 0.79682(8) 0.0294(4) Uani 1 1 d .
F9 F -0.11525(17) 0.32665(16) 0.72164(8) 0.0286(3) Uani 1 1 d .
F6 F 0.02677(19) 0.58373(16) 0.46508(8) 0.0333(4) Uani 1 1 d .
F5 F 0.2790(2) 0.61384(16) 0.43931(8) 0.0312(4) Uani 1 1 d .
F7 F 0.0003(2) 0.50932(15) 0.76511(8) 0.0324(4) Uani 1 1 d .
F1 F 0.6213(2) 0.53382(17) 0.73549(9) 0.0349(4) Uani 1 1 d .
F4 F 0.1671(2) 0.73013(15) 0.52855(9) 0.0344(4) Uani 1 1 d .
F2 F 0.4837(2) 0.69738(15) 0.68343(9) 0.0339(4) Uani 1 1 d .
F3 F 0.67525(19) 0.59711(18) 0.62236(9) 0.0359(4) Uani 1 1 d .
O3 O 0.18296(19) 0.24196(16) 0.65403(9) 0.0178(3) Uani 1 1 d .
O2 O 0.2227(2) 0.36421(16) 0.51158(9) 0.0203(4) Uani 1 1 d .
H2 H 0.2984 0.3668 0.4803 0.030 Uiso 1 1 calc GR
O1 O 0.3688(2) 0.53225(17) 0.57726(9) 0.0209(4) Uani 1 1 d .
O4 O -0.0467(2) 0.20135(17) 0.58867(9) 0.0223(4) Uani 1 1 d .
C10 C 0.0887(3) 0.1677(2) 0.60639(13) 0.0190(5) Uani 1 1 d .
C2 C 0.0879(3) 0.4768(2) 0.61102(13) 0.0185(5) Uani 1 1 d .
H2A H -0.0122 0.4368 0.5896 0.022 Uiso 1 1 calc R
H2B H 0.0619 0.5701 0.6308 0.022 Uiso 1 1 calc R
C9 C 0.0273(3) 0.3803(2) 0.73943(14) 0.0225(5) Uani 1 1 d .
C4 C 0.3087(3) 0.4424(2) 0.70394(14) 0.0204(5) Uani 1 1 d .
H4A H 0.3535 0.3777 0.7416 0.024 Uiso 1 1 calc R
H4B H 0.2879 0.5321 0.7292 0.024 Uiso 1 1 calc R
C1 C 0.2162(3) 0.4893(2) 0.55012(14) 0.0184(5) Uani 1 1 d .
C3 C 0.1483(3) 0.3843(2) 0.67482(13) 0.0179(5) Uani 1 1 d .
C8 C 0.1715(3) 0.6057(2) 0.49541(14) 0.0233(5) Uani 1 1 d .
C6 C 0.5290(3) 0.3341(2) 0.62090(15) 0.0234(5) Uani 1 1 d .
H6A H 0.4542 0.2647 0.6006 0.035 Uiso 1 1 calc GR
H6B H 0.5828 0.2964 0.6653 0.035 Uiso 1 1 calc GR
H6C H 0.6103 0.3574 0.5831 0.035 Uiso 1 1 calc GR
C5 C 0.4347(3) 0.4647(2) 0.64231(14) 0.0209(5) Uani 1 1 d .
C7 C 0.5548(3) 0.5743(3) 0.67066(15) 0.0267(6) Uani 1 1 d .
C11 C 0.1754(3) 0.0407(2) 0.58122(14) 0.0252(5) Uani 1 1 d .
H11A H 0.2572 0.0659 0.5439 0.038 Uiso 1 1 calc GR
H11B H 0.0979 -0.0243 0.5590 0.038 Uiso 1 1 calc GR
H11C H 0.2283 -0.0033 0.6241 0.038 Uiso 1 1 calc GR

loop_
_atom_site_aniso_label
_atom_site_aniso_U_11
_atom_site_aniso_U_22
_atom_site_aniso_U_33
_atom_site_aniso_U_23
_atom_site_aniso_U_13
_atom_site_aniso_U_12
F8 0.0321(8) 0.0388(8) 0.0173(7) 0.0044(6) 0.0021(6) 0.0010(7)
F9 0.0216(7) 0.0386(8) 0.0255(8) -0.0051(7) 0.0035(6) -0.0020(6)
F6 0.0300(8) 0.0356(8) 0.0342(9) 0.0105(7) -0.0103(7) -0.0001(7)
F5 0.0367(9) 0.0299(8) 0.0270(8) 0.0098(7) 0.0041(7) 0.0022(7)
F7 0.0418(9) 0.0270(7) 0.0284(8) -0.0089(6) 0.0115(7) 0.0023(7)
F1 0.0323(8) 0.0391(8) 0.0334(9) -0.0028(7) -0.0136(7) -0.0060(7)
F4 0.0503(10) 0.0162(7) 0.0367(9) 0.0024(6) 0.0001(8) 0.0058(7)
F2 0.0388(9) 0.0218(7) 0.0412(10) -0.0072(6) -0.0057(7) -0.0042(7)
F3 0.0289(8) 0.0382(8) 0.0406(9) 0.0007(8) 0.0011(8) -0.0129(7)
O3 0.0202(8) 0.0166(7) 0.0164(8) -0.0018(6) 0.0001(7) 0.0020(6)
O2 0.0241(9) 0.0185(8) 0.0182(9) -0.0041(6) 0.0035(7) 0.0001(6)
O1 0.0216(8) 0.0210(8) 0.0200(9) 0.0018(7) -0.0026(7) -0.0027(7)
O4 0.0229(9) 0.0218(8) 0.0223(9) -0.0016(7) -0.0004(7) -0.0017(7)
C10 0.0238(12) 0.0180(10) 0.0151(12) 0.0012(9) 0.0031(10) -0.0036(9)
C2 0.0199(11) 0.0167(10) 0.0188(12) -0.0021(9) -0.0012(10) 0.0026(9)
C9 0.0255(12) 0.0225(11) 0.0196(13) -0.0045(10) -0.0007(10) 0.0018(10)
C4 0.0227(12) 0.0201(11) 0.0185(12) -0.0008(9) -0.0037(10) -0.0004(9)
C1 0.0206(11) 0.0166(10) 0.0179(12) -0.0020(9) -0.0003(9) 0.0008(9)
C3 0.0203(12) 0.0154(10) 0.0178(12) -0.0036(9) -0.0005(9) 0.0000(9)
C8 0.0273(13) 0.0197(11) 0.0227(13) 0.0017(10) 0.0002(11) 0.0025(10)
C6 0.0189(11) 0.0232(11) 0.0280(14) 0.0001(10) -0.0017(10) 0.0027(10)
C5 0.0228(12) 0.0206(11) 0.0194(13) 0.0003(9) -0.0029(10) -0.0020(9)
C7 0.0261(13) 0.0253(12) 0.0286(14) -0.0007(11) -0.0033(11) -0.0031(10)
C11 0.0304(13) 0.0198(11) 0.0253(13) -0.0042(10) -0.0002(12) 0.0009(10)

loop_
_atom_type_symbol
_atom_type_description
_atom_type_scat_dispersion_real
_atom_type_scat_dispersion_imag
_atom_type_scat_source
C C 0.0033 0.0016 'International Tables Vol C Tables 4.2.6.8 and 6.1.1.4'
H H 0.0000 0.0000 'International Tables Vol C Tables 4.2.6.8 and 6.1.1.4'
F F 0.0171 0.0103 'International Tables Vol C Tables 4.2.6.8 and 6.1.1.4'
O O 0.0106 0.0060 'International Tables Vol C Tables 4.2.6.8 and 6.1.1.4'

loop_
_geom_angle_atom_site_label_1
_geom_angle_atom_site_label_2
_geom_angle_atom_site_label_3
_geom_angle
C10 O3 C3 123.09(18)
C1 O2 H2 109.5
C1 O1 C5 118.80(18)
O3 C10 C11 110.3(2)
O4 C10 O3 123.7(2)
O4 C10 C11 126.0(2)
H2A C2 H2B 108.1
C1 C2 H2A 109.5
C1 C2 H2B 109.5
C1 C2 C3 110.62(18)
C3 C2 H2A 109.5
C3 C2 H2B 109.5
F8 C9 F7 106.99(19)
F8 C9 C3 111.2(2)
F9 C9 F8 106.86(19)
F9 C9 F7 107.18(19)
F9 C9 C3 114.2(2)
F7 C9 C3 110.10(19)
H4A C4 H4B 107.7
C3 C4 H4A 108.9
C3 C4 H4B 108.9
C3 C4 C5 113.3(2)
C5 C4 H4A 108.9
C5 C4 H4B 108.9
O2 C1 O1 112.96(19)
O2 C1 C2 108.23(18)
O2 C1 C8 109.11(19)
O1 C1 C2 113.45(19)
O1 C1 C8 102.67(18)
C2 C1 C8 110.27(19)
O3 C3 C2 115.10(18)
O3 C3 C9 107.42(18)
O3 C3 C4 105.23(18)
C9 C3 C2 111.43(19)
C9 C3 C4 108.54(19)
C4 C3 C2 108.79(19)
F6 C8 F5 107.4(2)
F6 C8 F4 107.4(2)
F6 C8 C1 111.09(19)
F5 C8 C1 111.1(2)
F4 C8 F5 107.3(2)
F4 C8 C1 112.3(2)
H6A C6 H6B 109.5
H6A C6 H6C 109.5
H6B C6 H6C 109.5
C5 C6 H6A 109.5
C5 C6 H6B 109.5
C5 C6 H6C 109.5
O1 C5 C4 112.9(2)
O1 C5 C6 111.2(2)
O1 C5 C7 101.50(18)
C4 C5 C7 107.3(2)
C6 C5 C4 114.3(2)
C6 C5 C7 108.6(2)
F1 C7 F2 106.8(2)
F1 C7 C5 110.5(2)
F2 C7 C5 112.4(2)
F3 C7 F1 107.6(2)
F3 C7 F2 106.9(2)
F3 C7 C5 112.4(2)
C10 C11 H11A 109.5
C10 C11 H11B 109.5
C10 C11 H11C 109.5
H11A C11 H11B 109.5
H11A C11 H11C 109.5
H11B C11 H11C 109.5

loop_
_geom_bond_atom_site_label_1
_geom_bond_atom_site_label_2
_geom_bond_distance
F8 C9 1.339(3)
F9 C9 1.325(3)
F6 C8 1.330(3)
F5 C8 1.342(3)
F7 C9 1.345(3)
F1 C7 1.341(3)
F4 C8 1.338(3)
F2 C7 1.344(3)
F3 C7 1.336(3)
O3 C10 1.359(3)
O3 C3 1.450(3)
O2 H2 0.8400
O2 C1 1.390(3)
O1 C1 1.413(3)
O1 C5 1.440(3)
O4 C10 1.207(3)
C10 C11 1.489(3)
C2 H2A 0.9900
C2 H2B 0.9900
C2 C1 1.525(3)
C2 C3 1.532(3)
C9 C3 1.528(3)
C4 H4A 0.9900
C4 H4B 0.9900
C4 C3 1.531(3)
C4 C5 1.531(4)
C1 C8 1.534(3)
C6 H6A 0.9800
C6 H6B 0.9800
C6 H6C 0.9800
C6 C5 1.529(3)
C5 C7 1.537(3)
C11 H11A 0.9800
C11 H11B 0.9800
C11 H11C 0.9800
